data_2223838
loop_
_publ_author_name
'Caracelli, Ignez'
'Zukerman-Schpector, Julio'
'Vieira, Adriano S.'
'Stefani, H\'elio A.'
'Tiekink, Edward R. T.'

_publ_section_title
;
 2,2,6-Trimethyl-5-[2-(4-methylphenyl)ethynyl]-4<i>H</i>-1,3-dioxin-4-one
;
_journal_coeditor_code HG2577
_journal_issue 11
_journal_name_full 'Acta Crystallographica Section E'
_journal_page_first o2736
_journal_paper_doi 10.1107/S1600536809041002
_journal_volume 65
_journal_year 2009
_chemical_formula_iupac 'C16 H16 O3'
_chemical_formula_moiety 'C16 H16 O3'
_chemical_formula_sum 'C16 H16 O3'
_chemical_formula_weight 256.29
_chemical_name_systematic
;
2,2,6-Trimethyl-5-[2-(4-methylphenyl)ethynyl]-4<i>H</i>-1,3-dioxin-4-one
;
_space_group_IT_number 61
_symmetry_cell_setting orthorhombic
_symmetry_space_group_name_Hall '-P 2ac 2ab'
_symmetry_space_group_name_H-M 'P b c a'
_atom_sites_solution_hydrogens geom
_atom_sites_solution_primary direct
_atom_sites_solution_secondary difmap
_audit_creation_method SHELXL-97
_cell_angle_alpha 90
_cell_angle_beta 90
_cell_angle_gamma 90
_cell_formula_units_Z 8
_cell_length_a 14.8486(15)
_cell_length_b 9.6210(10)
_cell_length_c 18.9438(18)
_cell_measurement_reflns_used 4513
_cell_measurement_temperature 100(2)
_cell_measurement_theta_max 23.7
_cell_measurement_theta_min 2.7
_cell_volume 2706.3(5)
_computing_cell_refinement 'SAINT (Bruker, 2009)'
_computing_data_collection 'APEX2 (Bruker, 2009)'
_computing_data_reduction 'SAINT (Bruker, 2009)'
_computing_molecular_graphics 'ORTEP-3 (Farrugia, 1997) and DIAMOND (Brandenburg, 2006)'
_computing_publication_material 'WinGX (Farrugia, 1999)'
_computing_structure_refinement 'SHELXL97 (Sheldrick, 2008)'
_computing_structure_solution 'SIR97 (Altomare <i>et al.</i>,  1999)'
_diffrn_ambient_temperature 100(2)
_diffrn_measured_fraction_theta_full 1.000
_diffrn_measured_fraction_theta_max 1.000
_diffrn_measurement_device_type 'Bruker SMART APEXII'
_diffrn_measurement_method '\f and \w'
_diffrn_radiation_monochromator graphite
_diffrn_radiation_source 'sealed tube'
_diffrn_radiation_type MoK\a
_diffrn_radiation_wavelength 0.71073
_diffrn_reflns_av_R_equivalents 0.083
_diffrn_reflns_av_sigmaI/netI 0.033
_diffrn_reflns_limit_h_max 17
_diffrn_reflns_limit_h_min -17
_diffrn_reflns_limit_k_max 11
_diffrn_reflns_limit_k_min -8
_diffrn_reflns_limit_l_max 22
_diffrn_reflns_limit_l_min -22
_diffrn_reflns_number 32445
_diffrn_reflns_theta_full 25.0
_diffrn_reflns_theta_max 25.0
_diffrn_reflns_theta_min 2.2
_diffrn_standards_decay_% <1
_diffrn_standards_number 0
_exptl_absorpt_coefficient_mu 0.086
_exptl_absorpt_correction_T_max 1
_exptl_absorpt_correction_T_min 0.911
_exptl_absorpt_correction_type multi-scan
_exptl_absorpt_process_details '(SADABS; Sheldrick, 1996)'
_exptl_crystal_colour colourless
_exptl_crystal_density_diffrn 1.258
_exptl_crystal_density_method 'not measured'
_exptl_crystal_description plate
_exptl_crystal_F_000 1088
_exptl_crystal_size_max 0.20
_exptl_crystal_size_mid 0.10
_exptl_crystal_size_min 0.05
_refine_diff_density_max 0.19
_refine_diff_density_min -0.17
_refine_ls_extinction_method none
_refine_ls_goodness_of_fit_ref 1.04
_refine_ls_hydrogen_treatment constr
_refine_ls_matrix_type full
_refine_ls_number_parameters 174
_refine_ls_number_reflns 2382
_refine_ls_number_restraints 0
_refine_ls_restrained_S_all 1.04
_refine_ls_R_factor_all 0.065
_refine_ls_R_factor_gt 0.038
_refine_ls_shift/su_max_lt 0.001
_refine_ls_shift/su_mean 0.000
_refine_ls_structure_factor_coef Fsqd
_refine_ls_weighting_details 'calc w=1/[\s^2^(Fo^2^)+(0.0366P)^2^+1.3345P] where P=(Fo^2^+2Fc^2^)/3'
_refine_ls_weighting_scheme calc
_refine_ls_wR_factor_gt 0.082
_refine_ls_wR_factor_ref 0.096
_reflns_number_gt 1727
_reflns_number_total 2382
_reflns_threshold_expression I>2\s(I)
_cod_data_source_file hg2577.cif
_cod_data_source_block I
_cod_original_sg_symbol_Hall '-P 2ac 2ab '
_cod_database_code 2223838
_cod_database_fobs_code 2223838

loop_
_symmetry_equiv_pos_as_xyz
'x, y, z'
'-x+1/2, -y, z+1/2'
'-x, y+1/2, -z+1/2'
'x+1/2, -y+1/2, -z'
'-x, -y, -z'
'x-1/2, y, -z-1/2'
'x, -y-1/2, z-1/2'
'-x-1/2, y-1/2, z'

loop_
_atom_site_type_symbol
_atom_site_label
_atom_site_fract_x
_atom_site_fract_y
_atom_site_fract_z
_atom_site_U_iso_or_equiv
_atom_site_adp_type
_atom_site_calc_flag
_atom_site_refinement_flags
_atom_site_occupancy
_atom_site_disorder_assembly
_atom_site_disorder_group
O O1 0.44450(8) -0.15682(13) 0.61722(7) 0.0282(3) Uani d . 1 . .
O O2 0.33370(8) -0.01835(13) 0.58506(6) 0.0238(3) Uani d . 1 . .
O O3 0.36181(8) 0.21026(13) 0.54478(6) 0.0225(3) Uani d . 1 . .
C C1 1.01927(13) -0.0304(3) 0.71504(11) 0.0403(6) Uani d . 1 . .
H H1A 1.0539 -0.0704 0.6760 0.060 Uiso calc R 1 . .
H H1B 1.0211 -0.0935 0.7556 0.060 Uiso calc R 1 . .
H H1C 1.0454 0.0594 0.7284 0.060 Uiso calc R 1 . .
C C2 0.92289(12) -0.0097(2) 0.69219(9) 0.0261(5) Uani d . 1 . .
C C3 0.85526(12) -0.0999(2) 0.71392(9) 0.0260(4) Uani d . 1 . .
H H3 0.8698 -0.1753 0.7443 0.031 Uiso calc R 1 . .
C C4 0.76733(12) -0.08212(19) 0.69223(9) 0.0234(4) Uani d . 1 . .
H H4 0.7221 -0.1442 0.7084 0.028 Uiso calc R 1 . .
C C5 0.74413(12) 0.02656(19) 0.64657(8) 0.0208(4) Uani d . 1 . .
C C6 0.81219(12) 0.1170(2) 0.62428(10) 0.0254(4) Uani d . 1 . .
H H6 0.7982 0.1909 0.5929 0.030 Uiso calc R 1 . .
C C7 0.89939(12) 0.0998(2) 0.64750(10) 0.0273(5) Uani d . 1 . .
H H7 0.9444 0.1637 0.6328 0.033 Uiso calc R 1 . .
C C8 0.65282(13) 0.0444(2) 0.62380(9) 0.0230(4) Uani d . 1 . .
C C9 0.57567(12) 0.06035(19) 0.60694(9) 0.0226(4) Uani d . 1 . .
C C10 0.48224(12) 0.07787(19) 0.59006(9) 0.0216(4) Uani d . 1 . .
C C11 0.42172(12) -0.0405(2) 0.60048(9) 0.0222(4) Uani d . 1 . .
C C12 0.30049(12) 0.12229(19) 0.58355(10) 0.0218(4) Uani d . 1 . .
C C13 0.45014(12) 0.19506(19) 0.55944(9) 0.0213(4) Uani d . 1 . .
C C14 0.28969(12) 0.1777(2) 0.65791(9) 0.0259(5) Uani d . 1 . .
H H14A 0.2478 0.1183 0.6841 0.039 Uiso calc R 1 . .
H H14B 0.2659 0.2727 0.6561 0.039 Uiso calc R 1 . .
H H14C 0.3483 0.1781 0.6816 0.039 Uiso calc R 1 . .
C C15 0.21469(12) 0.1198(2) 0.54194(10) 0.0278(5) Uani d . 1 . .
H H15A 0.1704 0.0612 0.5661 0.042 Uiso calc R 1 . .
H H15B 0.2265 0.0820 0.4948 0.042 Uiso calc R 1 . .
H H15C 0.1910 0.2145 0.5377 0.042 Uiso calc R 1 . .
C C16 0.50431(13) 0.3156(2) 0.53576(9) 0.0258(4) Uani d . 1 . .
H H16A 0.5116 0.3120 0.4844 0.039 Uiso calc R 1 . .
H H16B 0.5636 0.3126 0.5584 0.039 Uiso calc R 1 . .
H H16C 0.4735 0.4019 0.5489 0.039 Uiso calc R 1 . .

loop_
_atom_site_aniso_label
_atom_site_aniso_U_11
_atom_site_aniso_U_22
_atom_site_aniso_U_33
_atom_site_aniso_U_12
_atom_site_aniso_U_13
_atom_site_aniso_U_23
O1 0.0285(7) 0.0213(7) 0.0350(8) 0.0050(6) -0.0016(6) -0.0007(6)
O2 0.0197(7) 0.0194(7) 0.0322(7) 0.0015(6) -0.0015(6) -0.0009(6)
O3 0.0202(7) 0.0228(7) 0.0244(6) 0.0018(6) -0.0003(5) 0.0029(6)
C1 0.0234(12) 0.0672(17) 0.0302(11) 0.0004(11) -0.0027(9) -0.0092(11)
C2 0.0218(10) 0.0367(12) 0.0199(9) 0.0010(9) -0.0010(8) -0.0103(8)
C3 0.0266(11) 0.0284(11) 0.0229(9) 0.0036(9) -0.0020(8) -0.0008(8)
C4 0.0245(11) 0.0238(10) 0.0220(9) -0.0055(9) 0.0021(8) -0.0013(8)
C5 0.0201(9) 0.0243(10) 0.0179(8) 0.0008(8) 0.0006(7) -0.0051(8)
C6 0.0283(11) 0.0233(11) 0.0246(10) -0.0004(9) 0.0033(8) 0.0001(8)
C7 0.0231(10) 0.0316(11) 0.0271(10) -0.0089(9) 0.0074(8) -0.0065(9)
C8 0.0242(11) 0.0242(11) 0.0206(9) -0.0004(8) 0.0019(8) -0.0007(8)
C9 0.0235(11) 0.0244(10) 0.0200(9) 0.0003(8) 0.0028(8) 0.0003(8)
C10 0.0209(10) 0.0247(11) 0.0193(9) 0.0024(8) 0.0019(7) -0.0021(8)
C11 0.0231(10) 0.0232(11) 0.0202(9) 0.0055(8) -0.0008(7) -0.0029(8)
C12 0.0195(10) 0.0197(10) 0.0262(10) 0.0024(8) 0.0021(8) 0.0020(8)
C13 0.0219(10) 0.0255(11) 0.0165(8) 0.0018(8) 0.0012(7) -0.0041(8)
C14 0.0243(10) 0.0272(11) 0.0262(10) 0.0036(9) 0.0017(8) -0.0001(8)
C15 0.0222(10) 0.0287(11) 0.0325(10) 0.0020(9) -0.0023(8) -0.0028(9)
C16 0.0266(10) 0.0257(11) 0.0250(9) -0.0006(9) 0.0034(8) 0.0004(8)

loop_
_atom_type_symbol
_atom_type_description
_atom_type_scat_dispersion_real
_atom_type_scat_dispersion_imag
_atom_type_scat_source
C C 0.0033 0.0016 'International Tables Vol C Tables 4.2.6.8 and 6.1.1.4'
H H 0.0000 0.0000 'International Tables Vol C Tables 4.2.6.8 and 6.1.1.4'
O O 0.0106 0.0060 'International Tables Vol C Tables 4.2.6.8 and 6.1.1.4'
F F 0.0171 0.0103 'International Tables Vol C Tables 4.2.6.8 and 6.1.1.4'

loop_
_geom_angle_atom_site_label_1
_geom_angle_atom_site_label_2
_geom_angle_atom_site_label_3
_geom_angle_site_symmetry_1
_geom_angle_site_symmetry_3
_geom_angle
_geom_angle_publ_flag
C11 O2 C12 . . 118.82(14) ?
C13 O3 C12 . . 116.42(14) ?
C2 C1 H1A . . 109.5 ?
C2 C1 H1B . . 109.5 ?
H1A C1 H1B . . 109.5 ?
C2 C1 H1C . . 109.5 ?
H1A C1 H1C . . 109.5 ?
H1B C1 H1C . . 109.5 ?
C3 C2 C7 . . 118.06(17) ?
C3 C2 C1 . . 121.20(19) ?
C7 C2 C1 . . 120.74(18) ?
C4 C3 C2 . . 121.19(18) ?
C4 C3 H3 . . 119.4 ?
C2 C3 H3 . . 119.4 ?
C3 C4 C5 . . 120.65(17) ?
C3 C4 H4 . . 119.7 ?
C5 C4 H4 . . 119.7 ?
C6 C5 C4 . . 118.24(17) ?
C6 C5 C8 . . 121.20(17) ?
C4 C5 C8 . . 120.56(17) ?
C7 C6 C5 . . 120.52(18) ?
C7 C6 H6 . . 119.7 ?
C5 C6 H6 . . 119.7 ?
C6 C7 C2 . . 121.31(18) ?
C6 C7 H7 . . 119.3 ?
C2 C7 H7 . . 119.3 ?
C9 C8 C5 . . 177.91(18) ?
C8 C9 C10 . . 177.35(19) ?
C13 C10 C9 . . 122.26(17) ?
C13 C10 C11 . . 119.30(16) ?
C9 C10 C11 . . 118.19(16) ?
O1 C11 O2 . . 118.10(17) ?
O1 C11 C10 . . 125.63(17) ?
O2 C11 C10 . . 116.10(16) ?
O2 C12 O3 . . 110.17(13) ?
O2 C12 C15 . . 106.64(15) ?
O3 C12 C15 . . 106.15(14) ?
O2 C12 C14 . . 110.40(15) ?
O3 C12 C14 . . 109.47(15) ?
C15 C12 C14 . . 113.88(15) ?
O3 C13 C10 . . 121.37(17) ?
O3 C13 C16 . . 112.39(16) ?
C10 C13 C16 . . 126.19(16) ?
C12 C14 H14A . . 109.5 ?
C12 C14 H14B . . 109.5 ?
H14A C14 H14B . . 109.5 ?
C12 C14 H14C . . 109.5 ?
H14A C14 H14C . . 109.5 ?
H14B C14 H14C . . 109.5 ?
C12 C15 H15A . . 109.5 ?
C12 C15 H15B . . 109.5 ?
H15A C15 H15B . . 109.5 ?
C12 C15 H15C . . 109.5 ?
H15A C15 H15C . . 109.5 ?
H15B C15 H15C . . 109.5 ?
C13 C16 H16A . . 109.5 ?
C13 C16 H16B . . 109.5 ?
H16A C16 H16B . . 109.5 ?
C13 C16 H16C . . 109.5 ?
H16A C16 H16C . . 109.5 ?
H16B C16 H16C . . 109.5 ?

loop_
_geom_bond_atom_site_label_1
_geom_bond_atom_site_label_2
_geom_bond_site_symmetry_2
_geom_bond_distance
_geom_bond_publ_flag
O1 C11 . 1.211(2) ?
O2 C11 . 1.356(2) ?
O2 C12 . 1.440(2) ?
O3 C13 . 1.349(2) ?
O3 C12 . 1.444(2) ?
C1 C2 . 1.508(3) ?
C1 H1A . 0.9800 ?
C1 H1B . 0.9800 ?
C1 H1C . 0.9800 ?
C2 C3 . 1.390(3) ?
C2 C7 . 1.395(3) ?
C3 C4 . 1.379(2) ?
C3 H3 . 0.9500 ?
C4 C5 . 1.400(2) ?
C4 H4 . 0.9500 ?
C5 C6 . 1.399(3) ?
C5 C8 . 1.433(3) ?
C6 C7 . 1.378(3) ?
C6 H6 . 0.9500 ?
C7 H7 . 0.9500 ?
C8 C9 . 1.199(2) ?
C9 C10 . 1.434(3) ?
C10 C13 . 1.355(3) ?
C10 C11 . 1.464(3) ?
C12 C15 . 1.498(2) ?
C12 C14 . 1.515(2) ?
C13 C16 . 1.481(3) ?
C14 H14A . 0.9800 ?
C14 H14B . 0.9800 ?
C14 H14C . 0.9800 ?
C15 H15A . 0.9800 ?
C15 H15B . 0.9800 ?
C15 H15C . 0.9800 ?
C16 H16A . 0.9800 ?
C16 H16B . 0.9800 ?
C16 H16C . 0.9800 ?

loop_
_geom_hbond_atom_site_label_D
_geom_hbond_atom_site_label_H
_geom_hbond_atom_site_label_A
_geom_hbond_site_symmetry_A
_geom_hbond_distance_DH
_geom_hbond_distance_HA
_geom_hbond_distance_DA
_geom_hbond_angle_DHA
_geom_hbond_publ_flag
C16 H16A O1 5_656 0.98 2.52 3.363(2) 144 y
C7 H7 O1 8_765 0.95 2.41 3.344(2) 169 y

loop_
_geom_torsion_atom_site_label_1
_geom_torsion_atom_site_label_2
_geom_torsion_atom_site_label_3
_geom_torsion_atom_site_label_4
_geom_torsion_site_symmetry_1
_geom_torsion_site_symmetry_2
_geom_torsion_site_symmetry_3
_geom_torsion_site_symmetry_4
_geom_torsion
_geom_torsion_publ_flag
C7 C2 C3 C4 . . . . -0.1(3) ?
C1 C2 C3 C4 . . . . -179.09(17) ?
C2 C3 C4 C5 . . . . 1.1(3) ?
C3 C4 C5 C6 . . . . -0.7(3) ?
C3 C4 C5 C8 . . . . 179.67(17) ?
C4 C5 C6 C7 . . . . -0.7(3) ?
C8 C5 C6 C7 . . . . 178.97(17) ?
C5 C6 C7 C2 . . . . 1.7(3) ?
C3 C2 C7 C6 . . . . -1.2(3) ?
C1 C2 C7 C6 . . . . 177.71(18) ?
C12 O2 C11 O1 . . . . 163.63(15) ?
C12 O2 C11 C10 . . . . -20.8(2) ?
C13 C10 C11 O1 . . . . 168.37(17) ?
C9 C10 C11 O1 . . . . -6.0(3) ?
C13 C10 C11 O2 . . . . -6.8(2) ?
C9 C10 C11 O2 . . . . 178.82(15) ?
C11 O2 C12 O3 . . . . 45.9(2) ?
C11 O2 C12 C15 . . . . 160.69(14) ?
C11 O2 C12 C14 . . . . -75.12(19) ?
C13 O3 C12 O2 . . . . -45.2(2) ?
C13 O3 C12 C15 . . . . -160.28(15) ?
C13 O3 C12 C14 . . . . 76.39(18) ?
C12 O3 C13 C10 . . . . 20.6(2) ?
C12 O3 C13 C16 . . . . -161.70(14) ?
C9 C10 C13 O3 . . . . -179.15(15) ?
C11 C10 C13 O3 . . . . 6.7(2) ?
C9 C10 C13 C16 . . . . 3.5(3) ?
C11 C10 C13 C16 . . . . -170.62(16) ?

loop_
_cod_related_entry_id
_cod_related_entry_database
_cod_related_entry_code
1 ChemSpider 24743498
